data_1550042
loop_
_publ_author_name
'S\'anchez-Roa, David'
'Santiago, Tom\'as G'
'Fern\'andez-Mill\'an, Maria'
'Cuenca, Tom\'as'
'Palma, Pilar'
'C\'ampora, Juan'
'Mosquera, Marta E. G.'

_publ_section_title
;
 Interaction of an imidazolium-2-amidinate (NHC-CDI) zwitterion with zinc
 dichloride in dichloromethane: role as ligands and C-Cl activation
 promoters.
;
_journal_issue 89
_journal_name_full 'Chemical communications (Cambridge, England)'
_journal_page_first 12586
_journal_page_last 12589
_journal_paper_doi 10.1039/c8cc07661h
_journal_volume 54
_journal_year 2018
_chemical_formula_moiety 'C64 H80 Cl12 N8 Zn2'
_chemical_formula_sum 'C64 H80 Cl12 N8 Zn2'
_chemical_formula_weight 1517.5
_space_group_IT_number 61
_space_group_name_Hall '-P 2ac 2ab'
_space_group_name_H-M_alt 'P b c a'
_symmetry_cell_setting orthorhombic
_symmetry_Int_Tables_number 61
_symmetry_space_group_name_Hall '-P 2ac 2ab'
_symmetry_space_group_name_H-M 'P b c a'
_atom_sites_solution_hydrogens geom
_audit_conform_dict_location ftp://ftp.iucr.org/pub/cif_core.dic
_audit_conform_dict_name cif_core.dic
_audit_conform_dict_version 2.4.3
_audit_creation_date 2018-08-03T16:17:13-00:00
_audit_creation_method 'WinGX routine CIF_UPDATE'
_audit_update_record
;
2018-09-22 deposited with the CCDC.
2018-10-11 downloaded from the CCDC.
;
_cell_angle_alpha 90
_cell_angle_beta 90
_cell_angle_gamma 90
_cell_formula_units_Z 8
_cell_length_a 21.712(2)
_cell_length_b 13.037(2)
_cell_length_c 54.215(14)
_cell_measurement_reflns_used 105
_cell_measurement_temperature 200(2)
_cell_measurement_theta_max 19.76
_cell_measurement_theta_min 3.25
_cell_measurement_wavelength 0.71073
_cell_volume 15346(5)
_computing_cell_refinement 'Dirax/lsq (Duisenberg & Schreurs, 1989-2000)'
_computing_data_collection 'Collect (Bruker AXS BV, 1997-2004)'
_computing_data_reduction 'EvalCCD (Duisenberg & Schreurs 1990-2000)'
_computing_molecular_graphics 'Ortep for Windows (Farrugia, 2012)'
_computing_publication_material 'WinGX publication routines (Farrugia, 2012)'
_computing_structure_refinement 'SHELXL-2016/6 (Sheldrick, 2016)'
_computing_structure_solution 'SHELXS-2008 (Sheldrick, 2008)'
_diffrn_ambient_temperature 200(2)
_diffrn_detector 'CCD plate'
_diffrn_detector_area_resol_mean 9
_diffrn_measured_fraction_theta_full 0.997
_diffrn_measured_fraction_theta_max 0.997
_diffrn_measurement_device '95mm CCD camera on \k-goniostat'
_diffrn_measurement_device_type KappaCCD
_diffrn_measurement_method 'CCD rotation images, thick slices'
_diffrn_orient_matrix_UB_11 0.01
_diffrn_orient_matrix_UB_12 0
_diffrn_orient_matrix_UB_13 0
_diffrn_orient_matrix_UB_21 0
_diffrn_orient_matrix_UB_22 0.01
_diffrn_orient_matrix_UB_23 0
_diffrn_orient_matrix_UB_31 0
_diffrn_orient_matrix_UB_32 0
_diffrn_orient_matrix_UB_33 0.01
_diffrn_radiation_monochromator 'horizonally mounted graphite crystal'
_diffrn_radiation_probe x-ray
_diffrn_radiation_type MoK\a
_diffrn_radiation_wavelength 0.71073
_diffrn_reflns_av_R_equivalents 0.1419
_diffrn_reflns_av_unetI/netI 0.1645
_diffrn_reflns_Laue_measured_fraction_full 0.997
_diffrn_reflns_Laue_measured_fraction_max 0.997
_diffrn_reflns_limit_h_max 21
_diffrn_reflns_limit_h_min -24
_diffrn_reflns_limit_k_max 14
_diffrn_reflns_limit_k_min -14
_diffrn_reflns_limit_l_max 61
_diffrn_reflns_limit_l_min -61
_diffrn_reflns_number 59272
_diffrn_reflns_point_group_measured_fraction_full 0.997
_diffrn_reflns_point_group_measured_fraction_max 0.997
_diffrn_reflns_theta_full 23.707
_diffrn_reflns_theta_max 23.707
_diffrn_reflns_theta_min 3.006
_diffrn_source 'Enraf Nonius FR590'
_diffrn_standards_number 0
_exptl_absorpt_coefficient_mu 1.096
_exptl_absorpt_correction_T_max 0.770
_exptl_absorpt_correction_T_min 0.535
_exptl_absorpt_correction_type multi-scan
_exptl_absorpt_process_details
;
 R.H. Blessing, Acta Cryst. (1995), A51, 33-38
;
_exptl_crystal_colour yellow
_exptl_crystal_density_diffrn 1.314
_exptl_crystal_density_method 'not measured'
_exptl_crystal_description prism
_exptl_crystal_F_000 6272
_exptl_crystal_size_max 0.39
_exptl_crystal_size_mid 0.30
_exptl_crystal_size_min 0.15
_platon_squeeze_details
;
There is 3 dichlorometane molecules per molecular compound, two of them 
presented severe disorder and it was not possible to get a 
chemical sensible model for it, so Squeeze procedure was used to remove 
its contribution to the structure factors.
;
_refine_diff_density_max 0.545
_refine_diff_density_min -0.395
_refine_diff_density_rms 0.088
_refine_ls_extinction_method none
_refine_ls_goodness_of_fit_ref 0.981
_refine_ls_hydrogen_treatment constr
_refine_ls_matrix_type full
_refine_ls_number_constraints 0
_refine_ls_number_parameters 721
_refine_ls_number_reflns 11612
_refine_ls_number_restraints 0
_refine_ls_restrained_S_all 0.981
_refine_ls_R_factor_all 0.1887
_refine_ls_R_factor_gt 0.0848
_refine_ls_shift/su_max 0
_refine_ls_shift/su_mean 0
_refine_ls_structure_factor_coef Fsqd
_refine_ls_weighting_details 'w=1/[\s^2^(Fo^2^)+(0.1225P)^2^] where P=(Fo^2^+2Fc^2^)/3'
_refine_ls_weighting_scheme calc
_refine_ls_wR_factor_gt 0.2178
_refine_ls_wR_factor_ref 0.2526
_reflns_Friedel_coverage 0
_reflns_number_gt 5166
_reflns_number_total 11612
_reflns_threshold_expression 'I > 2\s(I)'
_cod_data_source_file c8cc07661h2.cif
_cod_data_source_block 2_ZnCl2_3CH2Cl2
_cod_depositor_comments 'Adding full bibliography for 1550040--1550043.cif.'
_cod_database_code 1550042

loop_
_symmetry_equiv_pos_as_xyz
'x, y, z'
'-x+1/2, -y, z+1/2'
'-x, y+1/2, -z+1/2'
'x+1/2, -y+1/2, -z'
'-x, -y, -z'
'x-1/2, y, -z-1/2'
'x, -y-1/2, z-1/2'
'-x-1/2, y-1/2, z'

loop_
_atom_site_label
_atom_site_type_symbol
_atom_site_fract_x
_atom_site_fract_y
_atom_site_fract_z
_atom_site_U_iso_or_equiv
_atom_site_adp_type
_atom_site_occupancy
_atom_site_site_symmetry_order
_atom_site_calc_flag
_atom_site_refinement_flags_posn
_atom_site_refinement_flags_adp
Zn1 Zn 0.57710(5) 0.65091(8) 0.11284(2) 0.0589(4) Uani 1 1 d . .
Zn2 Zn 0.44174(5) 0.73143(8) 0.12824(2) 0.0619(4) Uani 1 1 d . .
Cl3 Cl 0.62367(9) 0.53727(18) 0.13706(4) 0.0573(7) Uani 1 1 d . .
Cl4 Cl 0.39208(12) 0.85436(19) 0.10845(5) 0.0801(9) Uani 1 1 d . .
Cl5 Cl 0.47708(11) 0.60289(18) 0.10108(5) 0.0759(9) Uani 1 1 d . .
Cl6 Cl 0.39099(12) 0.6596(2) 0.15869(6) 0.0886(10) Uani 1 1 d . .
Cl7 Cl 0.54128(11) 0.7830(2) 0.13865(6) 0.0850(9) Uani 1 1 d . .
Cl8 Cl 0.63074(13) 0.7083(2) 0.08153(5) 0.0890(9) Uani 1 1 d . .
N1 N 1.1719(3) 0.7146(5) 0.15847(12) 0.0370(16) Uani 1 1 d . .
N2 N 1.1931(3) 0.8276(5) 0.12996(12) 0.0382(17) Uani 1 1 d . .
N3 N 0.8005(3) 0.6996(5) 0.12034(12) 0.0373(17) Uani 1 1 d . .
N4 N 0.8473(3) 0.6212(5) 0.09038(12) 0.0388(17) Uani 1 1 d . .
N5 N 1.0468(3) 0.8195(5) 0.12490(11) 0.0351(17) Uani 1 1 d . .
N6 N 1.0627(3) 0.8648(5) 0.16583(13) 0.0413(18) Uani 1 1 d . .
N7 N 0.9384(3) 0.7859(5) 0.12607(12) 0.0395(17) Uani 1 1 d . .
N8 N 0.9071(3) 0.8425(6) 0.08698(13) 0.0490(19) Uani 1 1 d . .
C1 C 0.9844(3) 0.8674(6) 0.12607(15) 0.037(2) Uani 1 1 d . .
H1A H 0.980546 0.909128 0.141249 0.044 Uiso 1 1 calc R U
H1B H 0.978128 0.912886 0.111663 0.044 Uiso 1 1 calc R U
C2 C 0.9000(3) 0.7793(6) 0.10502(15) 0.035(2) Uani 1 1 d . .
C3 C 1.0825(3) 0.8255(6) 0.14541(16) 0.035(2) Uani 1 1 d . .
C4 C 1.1478(3) 0.7850(6) 0.14329(15) 0.033(2) Uani 1 1 d . .
C5 C 1.2475(4) 0.7823(6) 0.13716(16) 0.042(2) Uani 1 1 d . .
H5 H 1.287316 0.797689 0.130943 0.051 Uiso 1 1 calc R U
C6 C 1.2343(4) 0.7133(7) 0.15429(15) 0.044(2) Uani 1 1 d . .
H6 H 1.263185 0.670086 0.162352 0.053 Uiso 1 1 calc R U
C7 C 0.8517(3) 0.6984(6) 0.10635(14) 0.032(2) Uani 1 1 d . .
C8 C 0.7928(4) 0.5736(7) 0.09385(17) 0.057(3) Uani 1 1 d . .
H8 H 0.777625 0.516944 0.084673 0.069 Uiso 1 1 calc R U
C9 C 0.7636(4) 0.6213(7) 0.11287(16) 0.053(2) Uani 1 1 d . .
H9 H 0.724721 0.603351 0.119646 0.064 Uiso 1 1 calc R U
C11 C 1.1375(4) 0.6438(6) 0.17490(14) 0.042(2) Uani 1 1 d . .
C12 C 1.1414(4) 0.5363(6) 0.16563(16) 0.051(2) Uani 1 1 d . .
H12A H 1.125415 0.533063 0.148545 0.061 Uiso 1 1 calc R U
H12B H 1.184955 0.513887 0.165417 0.061 Uiso 1 1 calc R U
C13 C 1.1037(4) 0.4643(7) 0.18226(18) 0.059(3) Uani 1 1 d . .
H13A H 1.059471 0.482443 0.181057 0.071 Uiso 1 1 calc R U
H13B H 1.108608 0.39276 0.176496 0.071 Uiso 1 1 calc R U
C14 C 1.1236(5) 0.4719(8) 0.2081(2) 0.076(3) Uani 1 1 d . .
H14A H 1.164927 0.4406 0.209623 0.091 Uiso 1 1 calc R U
H14B H 1.094908 0.431546 0.218441 0.091 Uiso 1 1 calc R U
C15 C 1.1263(5) 0.5831(8) 0.21816(17) 0.078(3) Uani 1 1 d . .
H15A H 1.084162 0.611582 0.219546 0.093 Uiso 1 1 calc R U
H15B H 1.14535 0.583571 0.234748 0.093 Uiso 1 1 calc R U
C16 C 1.1639(4) 0.6472(7) 0.20072(16) 0.062(3) Uani 1 1 d . .
H16A H 1.164654 0.719073 0.206612 0.074 Uiso 1 1 calc R U
H16B H 1.206785 0.621504 0.200446 0.074 Uiso 1 1 calc R U
C21 C 1.1860(4) 0.9060(6) 0.11022(15) 0.043(2) Uani 1 1 d . .
C22 C 1.2244(4) 1.0024(7) 0.11666(17) 0.059(3) Uani 1 1 d . .
H22A H 1.209034 1.033676 0.132129 0.071 Uiso 1 1 calc R U
H22B H 1.268139 0.983604 0.11899 0.071 Uiso 1 1 calc R U
C23 C 1.2180(5) 1.0789(7) 0.09520(16) 0.062(3) Uani 1 1 d . .
H23A H 1.243889 1.139684 0.098659 0.074 Uiso 1 1 calc R U
H23B H 1.174634 1.102156 0.094232 0.074 Uiso 1 1 calc R U
C24 C 1.2365(5) 1.0341(7) 0.07056(18) 0.070(3) Uani 1 1 d . .
H24A H 1.281323 1.019801 0.070629 0.084 Uiso 1 1 calc R U
H24B H 1.22815 1.084727 0.057377 0.084 Uiso 1 1 calc R U
C25 C 1.2022(5) 0.9371(8) 0.06521(17) 0.072(3) Uani 1 1 d . .
H25A H 1.218403 0.906497 0.049815 0.087 Uiso 1 1 calc R U
H25B H 1.158171 0.953584 0.062502 0.087 Uiso 1 1 calc R U
C26 C 1.2074(4) 0.8589(6) 0.08596(14) 0.047(2) Uani 1 1 d . .
H26A H 1.181841 0.798194 0.082057 0.056 Uiso 1 1 calc R U
H26B H 1.250717 0.836194 0.08755 0.056 Uiso 1 1 calc R U
C31 C 0.7875(4) 0.7729(6) 0.13986(15) 0.044(2) Uani 1 1 d . .
C32 C 0.7307(4) 0.8390(7) 0.13322(17) 0.058(3) Uani 1 1 d . .
H32A H 0.694251 0.794232 0.131131 0.07 Uiso 1 1 calc R U
H32B H 0.738167 0.875034 0.117428 0.07 Uiso 1 1 calc R U
C33 C 0.7184(5) 0.9172(8) 0.15356(17) 0.067(3) Uani 1 1 d . .
H33A H 0.754634 0.962564 0.155518 0.081 Uiso 1 1 calc R U
H33B H 0.682573 0.960238 0.14903 0.081 Uiso 1 1 calc R U
C34 C 0.7054(5) 0.8615(9) 0.1779(2) 0.086(4) Uani 1 1 d . .
H34A H 0.667311 0.820326 0.176237 0.103 Uiso 1 1 calc R U
H34B H 0.699014 0.912414 0.191161 0.103 Uiso 1 1 calc R U
C35 C 0.7590(5) 0.7917(8) 0.18452(17) 0.078(3) Uani 1 1 d . .
H35A H 0.796009 0.834101 0.187566 0.093 Uiso 1 1 calc R U
H35B H 0.749083 0.754811 0.199988 0.093 Uiso 1 1 calc R U
C36 C 0.7736(4) 0.7115(7) 0.16383(15) 0.057(3) Uani 1 1 d . .
H36A H 0.738003 0.66535 0.161273 0.068 Uiso 1 1 calc R U
H36B H 0.809752 0.669457 0.168516 0.068 Uiso 1 1 calc R U
C41 C 0.8930(4) 0.5891(7) 0.07149(15) 0.045(2) Uani 1 1 d . .
C42 C 0.8659(4) 0.5910(8) 0.04616(15) 0.062(3) Uani 1 1 d . .
H42A H 0.82964 0.544998 0.045529 0.074 Uiso 1 1 calc R U
H42B H 0.851993 0.661362 0.042182 0.074 Uiso 1 1 calc R U
C43 C 0.9134(5) 0.5563(9) 0.02726(19) 0.078(3) Uani 1 1 d . .
H43A H 0.948068 0.605553 0.026882 0.093 Uiso 1 1 calc R U
H43B H 0.894411 0.554632 0.010665 0.093 Uiso 1 1 calc R U
C44 C 0.9375(4) 0.4491(8) 0.0339(2) 0.072(3) Uani 1 1 d . .
H44A H 0.903561 0.399048 0.032053 0.087 Uiso 1 1 calc R U
H44B H 0.970299 0.430022 0.022079 0.087 Uiso 1 1 calc R U
C45 C 0.9625(4) 0.4414(7) 0.05929(18) 0.062(3) Uani 1 1 d . .
H45A H 1.000938 0.481863 0.060486 0.075 Uiso 1 1 calc R U
H45B H 0.972481 0.368948 0.062988 0.075 Uiso 1 1 calc R U
C46 C 0.9164(4) 0.4808(7) 0.07801(15) 0.057(3) Uani 1 1 d . .
H46A H 0.880975 0.433081 0.0788 0.068 Uiso 1 1 calc R U
H46B H 0.935955 0.482395 0.094502 0.068 Uiso 1 1 calc R U
C51 C 1.0620(3) 0.7638(6) 0.10322(14) 0.0299(19) Uani 1 1 d . .
C52 C 1.0799(3) 0.6647(6) 0.10446(14) 0.034(2) Uani 1 1 d . .
H52 H 1.082711 0.630802 0.119927 0.041 Uiso 1 1 calc R U
C53 C 1.0942(3) 0.6125(7) 0.08248(18) 0.050(2) Uani 1 1 d . .
H53 H 1.107571 0.543159 0.083318 0.059 Uiso 1 1 calc R U
C54 C 1.0894(4) 0.6590(7) 0.05993(17) 0.044(2) Uani 1 1 d . .
C55 C 1.0690(3) 0.7588(7) 0.05965(15) 0.047(2) Uani 1 1 d . .
H55 H 1.064175 0.792426 0.044226 0.056 Uiso 1 1 calc R U
C56 C 1.0552(3) 0.8122(6) 0.08113(14) 0.036(2) Uani 1 1 d . .
H56 H 1.041191 0.881191 0.080419 0.043 Uiso 1 1 calc R U
C57 C 1.1053(4) 0.6002(7) 0.03658(15) 0.058(3) Uani 1 1 d . .
H57A H 1.099344 0.644764 0.022216 0.087 Uiso 1 1 calc R U
H57B H 1.148383 0.577938 0.037295 0.087 Uiso 1 1 calc R U
H57C H 1.078468 0.540086 0.035169 0.087 Uiso 1 1 calc R U
C61 C 1.0983(4) 0.8831(6) 0.18715(15) 0.040(2) Uani 1 1 d . .
C62 C 1.0742(4) 0.8596(7) 0.20943(16) 0.051(2) Uani 1 1 d . .
H62 H 1.033515 0.83307 0.210283 0.061 Uiso 1 1 calc R U
C63 C 1.1075(5) 0.8732(8) 0.23129(17) 0.067(3) Uani 1 1 d . .
H63 H 1.089414 0.855402 0.246655 0.081 Uiso 1 1 calc R U
C64 C 1.1668(4) 0.9124(8) 0.23064(17) 0.060(3) Uani 1 1 d . .
C65 C 1.1907(4) 0.9414(7) 0.20779(18) 0.054(2) Uani 1 1 d . .
H65 H 1.230737 0.970447 0.206894 0.065 Uiso 1 1 calc R U
C66 C 1.1568(4) 0.9283(6) 0.18640(15) 0.041(2) Uani 1 1 d . .
H66 H 1.173371 0.950097 0.171062 0.049 Uiso 1 1 calc R U
C67 C 1.2055(4) 0.9223(8) 0.25381(16) 0.075(3) Uani 1 1 d . .
H67A H 1.181577 0.898635 0.268059 0.112 Uiso 1 1 calc R U
H67B H 1.242703 0.880394 0.252157 0.112 Uiso 1 1 calc R U
H67C H 1.217077 0.99425 0.256203 0.112 Uiso 1 1 calc R U
C71 C 0.9375(3) 0.7174(6) 0.14568(16) 0.038(2) Uani 1 1 d . .
C72 C 0.9303(3) 0.7552(6) 0.17012(16) 0.044(2) Uani 1 1 d . .
H72 H 0.925521 0.82674 0.172904 0.052 Uiso 1 1 calc R U
C73 C 0.9301(4) 0.6902(8) 0.18915(15) 0.045(2) Uani 1 1 d . .
H73 H 0.925369 0.717345 0.205296 0.054 Uiso 1 1 calc R U
C74 C 0.9364(4) 0.5843(9) 0.18648(19) 0.059(3) Uani 1 1 d . .
C75 C 0.9428(4) 0.5454(7) 0.1632(2) 0.056(3) Uani 1 1 d . .
H75 H 0.946371 0.473528 0.160734 0.068 Uiso 1 1 calc R U
C76 C 0.9441(3) 0.6139(7) 0.14263(16) 0.042(2) Uani 1 1 d . .
H76 H 0.949552 0.586995 0.126497 0.05 Uiso 1 1 calc R U
C77 C 0.9374(4) 0.5118(8) 0.20850(17) 0.073(3) Uani 1 1 d . .
H77A H 0.942245 0.441073 0.202678 0.109 Uiso 1 1 calc R U
H77B H 0.971947 0.529552 0.219326 0.109 Uiso 1 1 calc R U
H77C H 0.898681 0.518053 0.217654 0.109 Uiso 1 1 calc R U
C81 C 0.8665(4) 0.8470(7) 0.06652(16) 0.050(2) Uani 1 1 d . .
C82 C 0.8948(5) 0.8638(10) 0.0441(2) 0.101(4) Uani 1 1 d . .
H82 H 0.938366 0.869736 0.043017 0.122 Uiso 1 1 calc R U
C83 C 0.8587(5) 0.8718(13) 0.02305(19) 0.132(6) Uani 1 1 d . .
H83 H 0.878461 0.88152 0.007588 0.159 Uiso 1 1 calc R U
C84 C 0.7947(5) 0.8662(12) 0.0237(2) 0.117(5) Uani 1 1 d . .
C85 C 0.7700(5) 0.8511(9) 0.0466(2) 0.085(4) Uani 1 1 d . .
H85 H 0.726428 0.848404 0.047803 0.102 Uiso 1 1 calc R U
C86 C 0.8023(4) 0.8399(7) 0.06744(16) 0.058(3) Uani 1 1 d . .
H86 H 0.781934 0.827318 0.082637 0.07 Uiso 1 1 calc R U
C87 C 0.7579(6) 0.8781(15) 0.0009(2) 0.186(9) Uani 1 1 d . .
H87A H 0.714015 0.871965 0.00488 0.28 Uiso 1 1 calc R U
H87B H 0.765866 0.94571 -0.00633 0.28 Uiso 1 1 calc R U
H87C H 0.769408 0.824593 -0.010914 0.28 Uiso 1 1 calc R U
C1D C 0.6005(6) 0.1767(10) 0.2757(3) 0.123(5) Uani 1 1 d . .
H1D1 H 0.601155 0.201338 0.293004 0.147 Uiso 1 1 calc R U
H1D2 H 0.597024 0.101013 0.276187 0.147 Uiso 1 1 calc R U
Cl1D Cl 0.5369(2) 0.2249(3) 0.26163(8) 0.1471(15) Uani 1 1 d . .
Cl2D Cl 0.6673(2) 0.2075(3) 0.26246(12) 0.190(2) Uani 1 1 d . .

loop_
_atom_site_aniso_label
_atom_site_aniso_U_11
_atom_site_aniso_U_22
_atom_site_aniso_U_33
_atom_site_aniso_U_23
_atom_site_aniso_U_13
_atom_site_aniso_U_12
Zn1 0.0400(6) 0.0534(7) 0.0832(9) -0.0006(6) -0.0091(6) 0.0010(5)
Zn2 0.0401(6) 0.0466(7) 0.0991(10) 0.0072(6) 0.0026(6) -0.0006(5)
Cl3 0.0305(12) 0.0653(16) 0.0762(17) 0.0108(13) -0.0026(11) -0.0122(11)
Cl4 0.0610(16) 0.0639(17) 0.115(2) 0.0409(16) 0.0267(16) 0.0174(14)
Cl5 0.0501(15) 0.0500(15) 0.128(2) -0.0226(15) -0.0328(16) 0.0092(13)
Cl6 0.0591(17) 0.094(2) 0.113(2) 0.0402(18) -0.0013(16) -0.0111(16)
Cl7 0.0491(15) 0.0713(18) 0.135(3) -0.0438(18) 0.0002(16) -0.0063(14)
Cl8 0.083(2) 0.093(2) 0.091(2) 0.0262(18) -0.0042(17) 0.0018(17)
N1 0.034(4) 0.034(4) 0.043(4) 0.006(4) 0.006(3) 0.000(4)
N2 0.038(4) 0.038(4) 0.039(4) 0.004(4) -0.001(4) 0.005(4)
N3 0.031(4) 0.038(4) 0.043(4) 0.004(4) 0.000(4) -0.006(4)
N4 0.035(4) 0.038(4) 0.043(4) -0.010(4) 0.000(4) -0.003(4)
N5 0.028(4) 0.043(4) 0.034(4) 0.009(3) 0.001(3) -0.001(3)
N6 0.031(4) 0.053(5) 0.040(5) -0.007(4) 0.001(4) 0.011(3)
N7 0.030(4) 0.044(4) 0.045(4) 0.005(4) 0.004(4) 0.006(4)
N8 0.041(4) 0.061(5) 0.045(5) 0.012(4) 0.002(4) -0.007(4)
C1 0.020(4) 0.039(5) 0.052(5) -0.007(4) 0.002(4) -0.001(4)
C2 0.028(4) 0.041(5) 0.038(5) -0.004(5) -0.001(4) 0.000(4)
C3 0.024(5) 0.031(5) 0.051(6) 0.001(4) 0.002(4) -0.005(4)
C4 0.020(4) 0.033(5) 0.046(5) -0.008(4) 0.007(4) -0.006(4)
C5 0.024(5) 0.041(5) 0.062(6) 0.002(5) -0.001(4) -0.002(4)
C6 0.031(5) 0.053(6) 0.047(6) 0.010(5) 0.000(4) 0.015(5)
C7 0.023(4) 0.035(5) 0.039(5) 0.011(4) -0.006(4) 0.001(4)
C8 0.056(6) 0.054(6) 0.062(7) -0.010(5) 0.002(5) -0.031(5)
C9 0.049(6) 0.059(7) 0.052(6) -0.008(5) -0.001(5) -0.002(5)
C11 0.054(6) 0.042(5) 0.031(5) 0.010(4) -0.003(4) -0.006(5)
C12 0.037(5) 0.047(6) 0.069(6) 0.024(5) -0.003(5) 0.003(5)
C13 0.061(6) 0.035(5) 0.082(8) 0.023(5) -0.003(6) -0.006(5)
C14 0.058(7) 0.082(8) 0.087(9) 0.046(7) 0.001(6) -0.002(6)
C15 0.119(9) 0.070(8) 0.044(6) 0.023(6) -0.002(6) -0.011(7)
C16 0.080(7) 0.043(6) 0.062(7) 0.006(5) 0.018(6) 0.016(6)
C21 0.045(5) 0.042(5) 0.042(6) -0.006(5) 0.006(4) -0.012(4)
C22 0.044(5) 0.052(6) 0.081(7) -0.010(5) 0.017(5) -0.008(5)
C23 0.087(7) 0.041(6) 0.056(7) 0.020(5) -0.002(6) -0.034(5)
C24 0.070(7) 0.067(7) 0.074(8) 0.009(6) 0.006(6) -0.033(6)
C25 0.066(7) 0.094(8) 0.058(7) 0.009(6) 0.009(6) -0.009(7)
C26 0.039(5) 0.056(6) 0.045(6) 0.003(5) -0.008(4) -0.013(5)
C31 0.040(5) 0.048(5) 0.043(5) -0.003(5) 0.009(4) 0.005(5)
C32 0.050(6) 0.058(6) 0.066(7) 0.000(6) 0.011(5) 0.007(5)
C33 0.070(7) 0.078(7) 0.053(6) 0.002(6) 0.015(5) 0.023(6)
C34 0.057(7) 0.106(9) 0.093(9) -0.004(8) 0.018(6) 0.019(7)
C35 0.084(8) 0.092(8) 0.058(7) -0.018(6) 0.016(6) -0.008(7)
C36 0.052(6) 0.069(7) 0.050(6) -0.007(5) 0.002(5) 0.002(5)
C41 0.040(5) 0.055(6) 0.040(6) -0.015(5) 0.005(4) 0.003(5)
C42 0.057(6) 0.093(8) 0.036(6) -0.007(5) -0.002(5) 0.006(6)
C43 0.084(8) 0.087(9) 0.062(7) -0.011(6) 0.019(6) 0.003(7)
C44 0.054(6) 0.082(8) 0.080(8) -0.040(7) 0.002(6) -0.005(6)
C45 0.049(6) 0.057(6) 0.081(8) -0.028(6) 0.017(6) -0.008(5)
C46 0.064(6) 0.063(7) 0.044(6) -0.002(5) -0.005(5) -0.018(6)
C51 0.016(4) 0.040(5) 0.034(5) -0.010(4) 0.007(4) -0.002(4)
C52 0.030(4) 0.041(5) 0.032(5) -0.006(4) 0.006(4) -0.006(4)
C53 0.030(5) 0.040(5) 0.079(8) -0.003(6) 0.005(5) 0.007(4)
C54 0.033(5) 0.038(5) 0.060(7) -0.007(5) 0.000(5) -0.001(4)
C55 0.038(5) 0.070(7) 0.031(5) 0.021(5) -0.006(4) -0.007(5)
C56 0.034(5) 0.046(5) 0.028(5) -0.005(4) 0.010(4) 0.004(4)
C57 0.066(6) 0.059(6) 0.050(6) -0.016(5) 0.010(5) -0.007(5)
C61 0.044(5) 0.041(5) 0.033(6) 0.001(4) -0.001(5) 0.004(4)
C62 0.038(5) 0.070(7) 0.044(6) -0.005(5) 0.001(5) 0.008(5)
C63 0.065(7) 0.092(8) 0.044(7) -0.012(6) 0.007(6) 0.005(6)
C64 0.046(6) 0.090(8) 0.044(6) -0.013(6) -0.005(5) 0.015(6)
C65 0.043(6) 0.056(6) 0.063(7) -0.008(5) 0.006(5) 0.001(5)
C66 0.042(5) 0.052(6) 0.029(5) -0.003(4) 0.010(4) -0.005(5)
C67 0.071(7) 0.112(9) 0.041(6) -0.020(6) -0.003(5) 0.014(7)
C71 0.025(4) 0.031(5) 0.057(6) 0.002(5) 0.001(4) -0.011(4)
C72 0.041(5) 0.033(5) 0.057(6) 0.002(5) 0.004(5) -0.009(4)
C73 0.045(5) 0.062(7) 0.029(5) 0.005(5) 0.006(4) -0.004(5)
C74 0.030(5) 0.095(9) 0.051(7) 0.024(7) -0.009(5) -0.015(6)
C75 0.030(5) 0.058(6) 0.081(8) 0.010(6) -0.014(5) 0.000(5)
C76 0.031(5) 0.052(6) 0.043(6) 0.008(5) -0.012(4) -0.007(4)
C77 0.073(7) 0.079(8) 0.067(7) 0.021(6) -0.014(6) 0.008(6)
C81 0.048(6) 0.066(6) 0.036(6) 0.009(5) -0.016(5) -0.011(5)
C82 0.067(7) 0.182(14) 0.055(8) 0.040(8) -0.001(6) -0.018(8)
C83 0.067(8) 0.29(2) 0.043(7) 0.064(10) -0.009(6) -0.043(10)
C84 0.063(8) 0.224(16) 0.064(9) 0.036(9) -0.017(7) 0.006(9)
C85 0.049(6) 0.132(10) 0.074(8) 0.038(8) -0.001(6) -0.008(7)
C86 0.056(6) 0.087(8) 0.032(5) 0.014(5) -0.003(5) 0.017(6)
C87 0.085(10) 0.40(3) 0.076(9) 0.066(13) -0.043(8) -0.017(13)
C1D 0.132(12) 0.077(9) 0.159(13) 0.007(9) 0.002(11) 0.037(9)
Cl1D 0.170(4) 0.141(3) 0.130(3) 0.004(3) -0.016(3) -0.001(3)
Cl2D 0.163(4) 0.104(3) 0.302(7) -0.004(4) 0.036(4) 0.000(3)

loop_
_atom_type_symbol
_atom_type_description
_atom_type_scat_dispersion_real
_atom_type_scat_dispersion_imag
_atom_type_scat_source
C C 0.0033 0.0016 'International Tables Vol C Tables 4.2.6.8 and 6.1.1.4'
H H 0 0 'International Tables Vol C Tables 4.2.6.8 and 6.1.1.4'
N N 0.0061 0.0033 'International Tables Vol C Tables 4.2.6.8 and 6.1.1.4'
Cl Cl 0.1484 0.1585 'International Tables Vol C Tables 4.2.6.8 and 6.1.1.4'
Zn Zn 0.2839 1.4301 'International Tables Vol C Tables 4.2.6.8 and 6.1.1.4'

loop_
_geom_angle_atom_site_label_1
_geom_angle_atom_site_label_2
_geom_angle_atom_site_label_3
_geom_angle
Cl8 Zn1 Cl3 116.32(10)
Cl8 Zn1 Cl5 111.87(12)
Cl3 Zn1 Cl5 113.78(10)
Cl8 Zn1 Cl7 112.76(12)
Cl3 Zn1 Cl7 106.69(11)
Cl5 Zn1 Cl7 92.92(9)
Cl6 Zn2 Cl4 115.45(11)
Cl6 Zn2 Cl7 113.97(12)
Cl4 Zn2 Cl7 111.12(11)
Cl6 Zn2 Cl5 109.25(12)
Cl4 Zn2 Cl5 111.78(12)
Cl7 Zn2 Cl5 93.12(9)
Zn1 Cl5 Zn2 86.68(9)
Zn2 Cl7 Zn1 87.20(9)
C4 N1 C6 107.0(6)
C4 N1 C11 126.7(6)
C6 N1 C11 126.0(7)
C4 N2 C5 107.4(6)
C4 N2 C21 126.5(7)
C5 N2 C21 126.1(7)
C7 N3 C9 108.1(7)
C7 N3 C31 125.4(7)
C9 N3 C31 126.5(7)
C7 N4 C8 108.7(7)
C7 N4 C41 127.8(7)
C8 N4 C41 123.5(7)
C3 N5 C51 125.0(6)
C3 N5 C1 117.3(6)
C51 N5 C1 117.4(6)
C3 N6 C61 125.9(7)
C71 N7 C2 124.7(7)
C71 N7 C1 118.6(6)
C2 N7 C1 116.6(7)
C2 N8 C81 123.2(7)
N7 C1 N5 108.4(6)
N8 C2 N7 120.2(7)
N8 C2 C7 125.0(7)
N7 C2 C7 114.8(7)
N5 C3 N6 122.3(7)
N5 C3 C4 116.8(7)
N6 C3 C4 120.9(7)
N1 C4 N2 109.1(6)
N1 C4 C3 123.9(7)
N2 C4 C3 125.6(7)
C6 C5 N2 107.8(7)
C5 C6 N1 108.7(7)
N3 C7 N4 108.4(7)
N3 C7 C2 126.9(8)
N4 C7 C2 123.7(7)
C9 C8 N4 107.7(8)
C8 C9 N3 107.1(8)
N1 C11 C16 110.3(7)
N1 C11 C12 110.7(7)
C16 C11 C12 108.5(7)
C13 C12 C11 110.2(7)
C14 C13 C12 111.2(8)
C13 C14 C15 114.2(8)
C16 C15 C14 108.6(8)
C11 C16 C15 111.1(8)
N2 C21 C26 108.2(7)
N2 C21 C22 109.9(7)
C26 C21 C22 110.9(7)
C23 C22 C21 107.9(7)
C22 C23 C24 113.2(8)
C23 C24 C25 111.4(8)
C24 C25 C26 112.6(8)
C21 C26 C25 110.2(7)
N3 C31 C32 110.6(7)
N3 C31 C36 107.9(7)
C32 C31 C36 109.1(7)
C31 C32 C33 110.1(7)
C34 C33 C32 109.7(8)
C33 C34 C35 110.4(8)
C36 C35 C34 112.6(8)
C35 C36 C31 107.1(7)
N4 C41 C46 108.7(7)
N4 C41 C42 111.5(7)
C46 C41 C42 110.8(7)
C43 C42 C41 110.3(8)
C42 C43 C44 110.1(9)
C45 C44 C43 113.9(8)
C44 C45 C46 111.0(8)
C41 C46 C45 112.0(7)
C52 C51 C56 121.2(7)
C52 C51 N5 121.0(7)
C56 C51 N5 117.7(7)
C51 C52 C53 119.0(8)
C54 C53 C52 121.7(8)
C53 C54 C55 117.0(8)
C53 C54 C57 120.2(8)
C55 C54 C57 122.8(9)
C54 C55 C56 122.3(8)
C51 C56 C55 118.8(8)
C62 C61 N6 118.8(8)
C62 C61 C66 118.2(8)
N6 C61 C66 123.0(7)
C61 C62 C63 121.9(8)
C62 C63 C64 120.4(9)
C65 C64 C63 117.9(8)
C65 C64 C67 120.5(9)
C63 C64 C67 121.6(9)
C64 C65 C66 120.9(8)
C65 C66 C61 120.7(8)
C76 C71 N7 122.7(8)
C76 C71 C72 117.8(8)
N7 C71 C72 119.4(7)
C73 C72 C71 120.0(8)
C74 C73 C72 123.2(9)
C73 C74 C75 118.2(9)
C73 C74 C77 122.3(10)
C75 C74 C77 119.4(10)
C74 C75 C76 119.4(9)
C71 C76 C75 121.4(9)
C86 C81 N8 126.1(8)
C86 C81 C82 119.0(8)
N8 C81 C82 114.8(8)
C81 C82 C83 119.0(10)
C84 C83 C82 122.8(10)
C87 C84 C83 120.9(11)
C87 C84 C85 124.2(11)
C83 C84 C85 114.8(10)
C86 C85 C84 125.4(10)
C85 C86 C81 119.0(9)
Cl2D C1D Cl1D 115.1(8)

loop_
_geom_bond_atom_site_label_1
_geom_bond_atom_site_label_2
_geom_bond_distance
Zn1 Cl8 2.190(3)
Zn1 Cl3 2.223(3)
Zn1 Cl5 2.348(2)
Zn1 Cl7 2.351(3)
Zn2 Cl6 2.194(3)
Zn2 Cl4 2.209(3)
Zn2 Cl7 2.333(3)
Zn2 Cl5 2.359(3)
N1 C4 1.340(9)
N1 C6 1.373(9)
N1 C11 1.484(10)
N2 C4 1.342(9)
N2 C5 1.376(9)
N2 C21 1.488(10)
N3 C7 1.346(9)
N3 C9 1.359(10)
N3 C31 1.454(10)
N4 C7 1.331(9)
N4 C8 1.349(10)
N4 C41 1.486(10)
N5 C3 1.358(9)
N5 C51 1.420(9)
N5 C1 1.493(9)
N6 C3 1.293(9)
N6 C61 1.411(10)
N7 C71 1.389(10)
N7 C2 1.417(9)
N7 C1 1.458(9)
N8 C2 1.288(9)
N8 C81 1.417(10)
C2 C7 1.489(10)
C3 C4 1.516(10)
C5 C6 1.324(10)
C8 C9 1.362(11)
C11 C16 1.513(11)
C11 C12 1.491(11)
C12 C13 1.538(11)
C13 C14 1.468(12)
C14 C15 1.551(14)
C15 C16 1.502(12)
C21 C26 1.524(11)
C21 C22 1.548(11)
C22 C23 1.538(11)
C23 C24 1.513(12)
C24 C25 1.497(12)
C25 C26 1.522(11)
C31 C32 1.545(11)
C31 C36 1.555(11)
C32 C33 1.526(11)
C33 C34 1.530(13)
C34 C35 1.520(13)
C35 C36 1.566(11)
C41 C46 1.542(12)
C41 C42 1.494(11)
C42 C43 1.523(12)
C43 C44 1.535(13)
C44 C45 1.482(13)
C45 C46 1.514(11)
C51 C52 1.350(10)
C51 C56 1.362(10)
C52 C53 1.407(11)
C53 C54 1.369(11)
C54 C55 1.375(11)
C54 C57 1.519(11)
C55 C56 1.390(11)
C61 C62 1.352(11)
C61 C66 1.400(11)
C62 C63 1.400(12)
C63 C64 1.385(12)
C64 C65 1.395(12)
C64 C67 1.516(11)
C65 C66 1.384(11)
C71 C76 1.366(11)
C71 C72 1.422(11)
C72 C73 1.336(11)
C73 C74 1.394(13)
C74 C75 1.367(12)
C74 C77 1.523(12)
C75 C76 1.430(11)
C81 C86 1.397(11)
C81 C82 1.382(12)
C82 C83 1.387(13)
C83 C84 1.393(14)
C84 C87 1.477(14)
C84 C85 1.367(13)
C85 C86 1.339(12)
C1D Cl2D 1.669(14)
C1D Cl1D 1.699(13)

loop_
_platon_squeeze_void_nr
_platon_squeeze_void_average_x
_platon_squeeze_void_average_y
_platon_squeeze_void_average_z
_platon_squeeze_void_volume
_platon_squeeze_void_count_electrons
_platon_squeeze_void_content
1 -0.013 -0.009 0.000 951 229 ' '
2 0.896 0.066 0.211 152 34 ' '
3 0.396 0.066 0.289 152 33 ' '
4 0.542 0.009 0.500 951 230 ' '
5 0.604 -0.066 0.711 153 35 ' '
6 0.104 -0.066 0.789 152 33 ' '
7 0.896 0.434 0.711 152 36 ' '
8 0.396 0.434 0.789 152 34 ' '
9 0.604 0.566 0.211 152 34 ' '
10 0.104 0.566 0.289 152 32 ' '
